data_4104768
loop_
_publ_author_name
'Sensuke Ogoshi'
'Toshifumi Haba'
'Masato Ohashi'

_publ_contact_author_address
;
                   Department of Applied Chemistry
                   Faculty of Engineering 
                   Osaka University
                   Suita, Osaka, 565-0871
                   Japan
;
_publ_contact_author_email ogoshi@chem.eng.osaka-u.ac.jp
_publ_contact_author_fax ' +81 6 6879 7394 '
_publ_contact_author_name ' Prof. Sensuke Ogoshi '
_publ_contact_author_phone ' +81 6 6879 7393'
_publ_section_title
;
 Nickel-Catalyzed Direct Conjugate Addition of Simple Alkenes to Enones
;
_journal_name_full 'Journal of the American Chemical Society'
_journal_page_first 10350
_journal_page_last 10351
_journal_paper_doi 10.1021/ja903510u
_journal_volume 131
_journal_year 2009
_chemical_formula_moiety 'C60 H90 Ni2 O2 P2'
_chemical_formula_sum 'C60 H90 Ni2 O2 P2'
_chemical_formula_weight 1022.68
_chemical_name_systematic
;
 ?
;
_space_group_IT_number 14
_symmetry_cell_setting monoclinic
_symmetry_Int_Tables_number 14
_symmetry_space_group_name_Hall '-P 2yn'
_symmetry_space_group_name_H-M 'P 1 21/n 1'
_atom_sites_solution_hydrogens geom
_atom_sites_solution_primary direct
_atom_sites_solution_secondary difmap
_audit_creation_method SHELXL-97
_cell_angle_alpha 90.00
_cell_angle_beta 93.170(3)
_cell_angle_gamma 90.00
_cell_formula_units_Z 2
_cell_length_a 10.2869(2)
_cell_length_b 18.8067(2)
_cell_length_c 14.3938(6)
_cell_measurement_reflns_used 24011
_cell_measurement_temperature 273(2)
_cell_measurement_theta_max 27.42
_cell_measurement_theta_min 1.79
_cell_volume 2780.40(13)
_computing_cell_refinement 'Rigaku/RAPID Diffractometer Control'
_computing_data_collection 'Rigaku/RAPID Diffractometer Control'
_computing_data_reduction 'teXsan: PROCESS (MSC)'
_computing_molecular_graphics 'Ortep-3 (Louis J. Farrugia, 1999)'
_computing_publication_material 'SHELXL-97 and modified'
_computing_structure_refinement 'SHELXL-97 (Sheldrick, 1999)'
_computing_structure_solution 'PATTY (Bueskens, et al., 1994)'
_diffrn_ambient_temperature 273(2)
_diffrn_detector_area_resol_mean 10.00
_diffrn_measured_fraction_theta_full 0.981
_diffrn_measured_fraction_theta_max 0.981
_diffrn_measurement_device_type 'Rigaku R-AXIS RAPID'
_diffrn_measurement_method \w
_diffrn_radiation_detector 'imaging plate'
_diffrn_radiation_monochromator graphite
_diffrn_radiation_source 'fine-focus sealed tube'
_diffrn_radiation_type MoK\a
_diffrn_radiation_wavelength 0.71069
_diffrn_reflns_av_R_equivalents 0.0449
_diffrn_reflns_av_sigmaI/netI 0.0692
_diffrn_reflns_limit_h_max 13
_diffrn_reflns_limit_h_min -13
_diffrn_reflns_limit_k_max 24
_diffrn_reflns_limit_k_min -24
_diffrn_reflns_limit_l_max 18
_diffrn_reflns_limit_l_min -18
_diffrn_reflns_number 11672
_diffrn_reflns_theta_full 27.38
_diffrn_reflns_theta_max 27.38
_diffrn_reflns_theta_min 2.37
_exptl_absorpt_coefficient_mu 0.775
_exptl_absorpt_correction_T_max 0.86
_exptl_absorpt_correction_T_min 0.61
_exptl_absorpt_correction_type multi-scan
_exptl_absorpt_process_details
;
Higashi, T. (1999). Abscor - empirical Absorption Correction based on
Fourier Series Approximation. Rigaku Corporation, Tokyo, Japan.
;
_exptl_crystal_colour red
_exptl_crystal_density_diffrn 1.222
_exptl_crystal_description platelet
_exptl_crystal_F_000 1104
_exptl_crystal_size_max 0.70
_exptl_crystal_size_mid 0.25
_exptl_crystal_size_min 0.20
_refine_diff_density_max 0.494
_refine_diff_density_min -0.361
_refine_diff_density_rms 0.064
_refine_ls_extinction_method none
_refine_ls_goodness_of_fit_ref 0.978
_refine_ls_hydrogen_treatment constr
_refine_ls_matrix_type full
_refine_ls_number_parameters 299
_refine_ls_number_reflns 6193
_refine_ls_number_restraints 0
_refine_ls_restrained_S_all 0.978
_refine_ls_R_factor_all 0.0782
_refine_ls_R_factor_gt 0.0474
_refine_ls_shift/su_max 0.000
_refine_ls_shift/su_mean 0.000
_refine_ls_structure_factor_coef Fsqd
_refine_ls_weighting_details 'calc w=1/[\s^2^(Fo^2^)+(0.0469P)^2^+0.0000P] where P=(Fo^2^+2Fc^2^)/3'
_refine_ls_weighting_scheme calc
_refine_ls_wR_factor_gt 0.0930
_refine_ls_wR_factor_ref 0.1013
_reflns_number_gt 4290
_reflns_number_total 6193
_reflns_threshold_expression >2sigma(I)
_cod_data_source_file ja903510u_si_003_2.cif
_cod_data_source_block complex2a
_cod_original_cell_volume 2780.40(12)
_cod_original_sg_symbol_Hall '-p 2yn'
_cod_original_sg_symbol_H-M 'P 21/n'
_cod_database_code 4104768

loop_
_symmetry_equiv_pos_as_xyz
'x, y, z'
'x+1/2, -y+1/2, z+1/2'
'-x, -y, -z'
'-x-1/2, y-1/2, -z-1/2'

loop_
_atom_site_label
_atom_site_type_symbol
_atom_site_fract_x
_atom_site_fract_y
_atom_site_fract_z
_atom_site_U_iso_or_equiv
_atom_site_adp_type
_atom_site_occupancy
_atom_site_symmetry_multiplicity
_atom_site_calc_flag
_atom_site_refinement_flags
Ni1 Ni 0.54309(3) 0.010742(16) 0.86469(2) 0.02832(10) Uani 1 1 d .
P1 P 0.56346(6) -0.08688(4) 0.77977(4) 0.02868(15) Uani 1 1 d .
O1 O 0.64407(17) -0.01975(9) 0.97429(11) 0.0338(4) Uani 1 1 d .
C1 C 0.3736(2) 0.05915(13) 0.95450(17) 0.0313(5) Uani 1 1 d .
C2 C 0.4898(3) 0.09702(13) 0.93874(17) 0.0318(5) Uani 1 1 d .
H2 H 0.5452 0.1056 0.9953 0.038 Uiso 1 1 calc R
C3 C 0.4779(3) 0.16064(14) 0.87382(19) 0.0395(6) Uani 1 1 d .
H3 H 0.4213 0.1963 0.9006 0.047 Uiso 1 1 calc R
C4 C 0.6118(3) 0.19371(18) 0.8613(2) 0.0594(9) Uani 1 1 d .
H4A H 0.6031 0.2326 0.8182 0.089 Uiso 1 1 calc R
H4B H 0.6689 0.1585 0.8375 0.089 Uiso 1 1 calc R
H4C H 0.6475 0.2107 0.9202 0.089 Uiso 1 1 calc R
C5 C 0.4100(3) 0.13099(14) 0.78442(18) 0.0376(6) Uani 1 1 d .
H5 H 0.4064 0.1672 0.7354 0.045 Uiso 1 1 calc R
C6 C 0.4908(3) 0.06662(14) 0.75521(17) 0.0369(6) Uani 1 1 d .
H6A H 0.5673 0.0829 0.7250 0.044 Uiso 1 1 calc R
H6B H 0.4393 0.0375 0.7114 0.044 Uiso 1 1 calc R
C7 C 0.2586(3) 0.06746(13) 0.88705(17) 0.0333(6) Uani 1 1 d .
C8 C 0.2734(3) 0.10665(14) 0.80497(18) 0.0364(6) Uani 1 1 d .
C9 C 0.1647(3) 0.11771(16) 0.7454(2) 0.0481(7) Uani 1 1 d .
H9 H 0.1731 0.1434 0.6909 0.058 Uiso 1 1 calc R
C10 C 0.0437(3) 0.09125(19) 0.7654(2) 0.0585(9) Uani 1 1 d .
H10 H -0.0278 0.0995 0.7245 0.070 Uiso 1 1 calc R
C11 C 0.0288(3) 0.05275(19) 0.8455(2) 0.0548(8) Uani 1 1 d .
H11 H -0.0525 0.0351 0.8589 0.066 Uiso 1 1 calc R
C12 C 0.1364(3) 0.04063(16) 0.9060(2) 0.0431(7) Uani 1 1 d .
H12 H 0.1268 0.0143 0.9598 0.052 Uiso 1 1 calc R
C21 C 0.4023(2) -0.12752(14) 0.74484(19) 0.0344(6) Uani 1 1 d .
H21 H 0.4199 -0.1735 0.7161 0.041 Uiso 1 1 calc .
C22 C 0.3237(3) -0.14270(17) 0.8306(2) 0.0461(7) Uani 1 1 d .
H22A H 0.3752 -0.1721 0.8742 0.055 Uiso 1 1 calc R
H22B H 0.3053 -0.0982 0.8615 0.055 Uiso 1 1 calc R
C23 C 0.1959(3) -0.1806(2) 0.8035(2) 0.0621(9) Uani 1 1 d .
H23A H 0.2146 -0.2273 0.7789 0.074 Uiso 1 1 calc R
H23B H 0.1467 -0.1870 0.8584 0.074 Uiso 1 1 calc R
C24 C 0.1136(3) -0.1388(2) 0.7307(3) 0.0684(11) Uani 1 1 d .
H24A H 0.0360 -0.1658 0.7123 0.082 Uiso 1 1 calc R
H24B H 0.0867 -0.0941 0.7572 0.082 Uiso 1 1 calc R
C25 C 0.1913(3) -0.1245(2) 0.6463(3) 0.0649(10) Uani 1 1 d .
H25A H 0.1395 -0.0962 0.6017 0.078 Uiso 1 1 calc R
H25B H 0.2118 -0.1692 0.6168 0.078 Uiso 1 1 calc R
C26 C 0.3168(3) -0.08507(18) 0.6740(2) 0.0530(8) Uani 1 1 d .
H26A H 0.2958 -0.0394 0.7006 0.064 Uiso 1 1 calc R
H26B H 0.3649 -0.0764 0.6190 0.064 Uiso 1 1 calc R
C31 C 0.6498(3) -0.15912(14) 0.84649(17) 0.0338(6) Uani 1 1 d .
H31 H 0.6120 -0.1581 0.9075 0.041 Uiso 1 1 calc .
C32 C 0.7959(3) -0.14422(16) 0.86793(19) 0.0421(7) Uani 1 1 d .
H32A H 0.8420 -0.1495 0.8114 0.050 Uiso 1 1 calc R
H32B H 0.8069 -0.0956 0.8893 0.050 Uiso 1 1 calc R
C33 C 0.8544(3) -0.19474(18) 0.9420(2) 0.0528(8) Uani 1 1 d .
H33A H 0.9467 -0.1850 0.9521 0.063 Uiso 1 1 calc R
H33B H 0.8135 -0.1866 1.0002 0.063 Uiso 1 1 calc R
C34 C 0.8352(4) -0.27118(19) 0.9130(2) 0.0643(10) Uani 1 1 d .
H34A H 0.8661 -0.3020 0.9636 0.077 Uiso 1 1 calc R
H34B H 0.8865 -0.2810 0.8599 0.077 Uiso 1 1 calc R
C35 C 0.6931(4) -0.28740(17) 0.8877(3) 0.0663(10) Uani 1 1 d .
H35A H 0.6444 -0.2844 0.9434 0.080 Uiso 1 1 calc R
H35B H 0.6859 -0.3358 0.8646 0.080 Uiso 1 1 calc R
C36 C 0.6321(3) -0.23644(15) 0.8137(2) 0.0504(8) Uani 1 1 d .
H36A H 0.6736 -0.2430 0.7554 0.060 Uiso 1 1 calc R
H36B H 0.5402 -0.2469 0.8033 0.060 Uiso 1 1 calc R
C41 C 0.6376(2) -0.07307(15) 0.66603(17) 0.0352(6) Uani 1 1 d .
H41 H 0.5777 -0.0409 0.6313 0.042 Uiso 1 1 calc .
C42 C 0.6486(3) -0.13829(17) 0.6033(2) 0.0495(8) Uani 1 1 d .
H42A H 0.5653 -0.1625 0.5972 0.059 Uiso 1 1 calc R
H42B H 0.7122 -0.1711 0.6312 0.059 Uiso 1 1 calc R
C43 C 0.6899(4) -0.1160(2) 0.5068(2) 0.0677(11) Uani 1 1 d .
H43A H 0.7009 -0.1581 0.4691 0.081 Uiso 1 1 calc R
H43B H 0.6217 -0.0873 0.4765 0.081 Uiso 1 1 calc R
C44 C 0.8171(4) -0.0737(2) 0.5129(2) 0.0744(12) Uani 1 1 d .
H44A H 0.8877 -0.1045 0.5351 0.089 Uiso 1 1 calc R
H44B H 0.8361 -0.0570 0.4513 0.089 Uiso 1 1 calc R
C45 C 0.8091(4) -0.0110(2) 0.5773(2) 0.0629(9) Uani 1 1 d .
H45A H 0.7465 0.0230 0.5506 0.075 Uiso 1 1 calc R
H45B H 0.8933 0.0123 0.5832 0.075 Uiso 1 1 calc R
C46 C 0.7685(3) -0.03303(17) 0.67377(19) 0.0445(7) Uani 1 1 d .
H46A H 0.7603 0.0089 0.7123 0.053 Uiso 1 1 calc R
H46B H 0.8350 -0.0634 0.7032 0.053 Uiso 1 1 calc R

loop_
_atom_site_aniso_label
_atom_site_aniso_U_11
_atom_site_aniso_U_22
_atom_site_aniso_U_33
_atom_site_aniso_U_23
_atom_site_aniso_U_13
_atom_site_aniso_U_12
Ni1 0.03380(17) 0.02869(16) 0.02255(15) 0.00119(13) 0.00243(11) 0.00053(15)
P1 0.0277(3) 0.0317(3) 0.0268(3) -0.0015(3) 0.0024(2) 0.0010(3)
O1 0.0372(9) 0.0387(10) 0.0257(9) 0.0052(7) 0.0029(7) 0.0003(8)
C1 0.0368(13) 0.0307(13) 0.0265(13) -0.0047(10) 0.0030(10) 0.0037(11)
C2 0.0409(14) 0.0292(13) 0.0251(13) -0.0026(10) 0.0010(11) -0.0004(11)
C3 0.0491(16) 0.0293(13) 0.0407(16) 0.0004(11) 0.0062(13) 0.0004(13)
C4 0.066(2) 0.049(2) 0.063(2) 0.0054(16) 0.0053(17) -0.0176(17)
C5 0.0545(17) 0.0288(13) 0.0299(14) 0.0070(10) 0.0056(12) 0.0042(12)
C6 0.0473(16) 0.0369(15) 0.0270(13) 0.0064(11) 0.0066(12) 0.0040(13)
C7 0.0404(14) 0.0328(13) 0.0263(13) -0.0007(10) -0.0018(11) 0.0034(12)
C8 0.0476(15) 0.0317(14) 0.0295(14) -0.0018(10) -0.0026(12) 0.0072(12)
C9 0.062(2) 0.0467(17) 0.0346(16) 0.0032(13) -0.0074(14) 0.0104(15)
C10 0.0523(19) 0.065(2) 0.055(2) 0.0049(16) -0.0245(16) 0.0076(17)
C11 0.0437(18) 0.062(2) 0.057(2) -0.0012(16) -0.0103(15) -0.0046(15)
C12 0.0445(16) 0.0457(16) 0.0387(16) 0.0017(13) -0.0014(13) -0.0002(14)
C21 0.0295(13) 0.0342(14) 0.0394(15) -0.0051(11) 0.0024(11) -0.0016(11)
C22 0.0407(16) 0.0512(18) 0.0469(18) -0.0059(14) 0.0082(13) -0.0081(14)
C23 0.0457(18) 0.065(2) 0.076(3) -0.0057(19) 0.0106(18) -0.0218(17)
C24 0.0333(16) 0.072(3) 0.099(3) -0.020(2) -0.0019(18) -0.0095(17)
C25 0.0423(18) 0.082(3) 0.068(2) 0.0040(19) -0.0158(17) -0.0062(18)
C26 0.0360(15) 0.066(2) 0.056(2) 0.0083(16) -0.0068(14) -0.0061(15)
C31 0.0361(14) 0.0351(14) 0.0305(14) -0.0017(11) 0.0033(11) 0.0065(12)
C32 0.0333(14) 0.0523(18) 0.0408(16) 0.0002(13) 0.0033(12) 0.0059(13)
C33 0.0449(17) 0.064(2) 0.0488(19) -0.0010(15) -0.0042(14) 0.0153(16)
C34 0.078(3) 0.062(2) 0.051(2) -0.0033(16) -0.0108(18) 0.034(2)
C35 0.094(3) 0.0345(17) 0.068(2) 0.0006(15) -0.020(2) 0.0097(18)
C36 0.062(2) 0.0384(16) 0.0493(18) -0.0032(14) -0.0090(15) 0.0072(15)
C41 0.0348(14) 0.0431(16) 0.0281(14) -0.0020(11) 0.0046(11) 0.0006(12)
C42 0.0579(19) 0.0550(19) 0.0366(17) -0.0108(13) 0.0126(14) -0.0026(16)
C43 0.086(3) 0.085(3) 0.0342(18) -0.0169(17) 0.0181(17) -0.015(2)
C44 0.080(3) 0.105(3) 0.040(2) -0.0089(19) 0.0277(18) -0.020(2)
C45 0.066(2) 0.081(2) 0.0439(18) -0.0006(17) 0.0177(16) -0.0214(19)
C46 0.0388(15) 0.0591(19) 0.0364(15) -0.0057(13) 0.0091(12) -0.0109(14)

loop_
_atom_type_symbol
_atom_type_description
_atom_type_scat_dispersion_real
_atom_type_scat_dispersion_imag
_atom_type_scat_source
C C 0.0033 0.0016 'International Tables Vol C Tables 4.2.6.8 and 6.1.1.4'
H H 0.0000 0.0000 'International Tables Vol C Tables 4.2.6.8 and 6.1.1.4'
O O 0.0106 0.0060 'International Tables Vol C Tables 4.2.6.8 and 6.1.1.4'
Ni Ni 0.3393 1.1124 'International Tables Vol C Tables 4.2.6.8 and 6.1.1.4'
P P 0.1023 0.0942 'International Tables Vol C Tables 4.2.6.8 and 6.1.1.4'

loop_
_geom_angle_atom_site_label_1
_geom_angle_atom_site_label_2
_geom_angle_atom_site_label_3
_geom_angle
_geom_angle_site_symmetry_1
O1 Ni1 C6 159.43(10) .
O1 Ni1 C2 87.53(9) .
C6 Ni1 C2 85.58(11) .
O1 Ni1 P1 98.14(6) .
C6 Ni1 P1 91.78(8) .
C2 Ni1 P1 169.79(8) .
O1 Ni1 C1 92.67(8) .
C6 Ni1 C1 93.12(10) .
C2 Ni1 C1 36.11(9) .
P1 Ni1 C1 134.53(6) .
C31 P1 C41 110.41(11) .
C31 P1 C21 103.36(12) .
C41 P1 C21 102.76(12) .
C31 P1 Ni1 112.10(8) .
C41 P1 Ni1 115.09(9) .
C21 P1 Ni1 112.13(8) .
C1 O1 Ni1 136.93(17) 3_657
O1 C1 C2 125.0(2) 3_657
O1 C1 C7 115.9(2) 3_657
C2 C1 C7 119.1(2) .
O1 C1 Ni1 110.40(16) 3_657
C2 C1 Ni1 57.48(13) .
C7 C1 Ni1 105.13(15) .
C1 C2 C3 116.9(2) .
C1 C2 Ni1 86.41(15) .
C3 C2 Ni1 108.74(16) .
C1 C2 H2 113.9 .
C3 C2 H2 113.9 .
Ni1 C2 H2 113.9 .
C2 C3 C4 110.5(2) .
C2 C3 C5 104.3(2) .
C4 C3 C5 114.8(2) .
C2 C3 H3 109.0 .
C4 C3 H3 109.0 .
C5 C3 H3 109.0 .
C3 C4 H4A 109.5 .
C3 C4 H4B 109.5 .
H4A C4 H4B 109.5 .
C3 C4 H4C 109.5 .
H4A C4 H4C 109.5 .
H4B C4 H4C 109.5 .
C8 C5 C3 109.2(2) .
C8 C5 C6 109.5(2) .
C3 C5 C6 106.7(2) .
C8 C5 H5 110.4 .
C3 C5 H5 110.4 .
C6 C5 H5 110.4 .
C5 C6 Ni1 109.44(17) .
C5 C6 H6A 109.8 .
Ni1 C6 H6A 109.8 .
C5 C6 H6B 109.8 .
Ni1 C6 H6B 109.8 .
H6A C6 H6B 108.2 .
C12 C7 C8 119.5(2) .
C12 C7 C1 121.6(2) .
C8 C7 C1 118.8(2) .
C9 C8 C7 118.5(3) .
C9 C8 C5 123.8(3) .
C7 C8 C5 117.6(2) .
C10 C9 C8 121.3(3) .
C10 C9 H9 119.3 .
C8 C9 H9 119.3 .
C11 C10 C9 120.4(3) .
C11 C10 H10 119.8 .
C9 C10 H10 119.8 .
C10 C11 C12 119.3(3) .
C10 C11 H11 120.4 .
C12 C11 H11 120.4 .
C11 C12 C7 120.9(3) .
C11 C12 H12 119.5 .
C7 C12 H12 119.5 .
C26 C21 C22 108.8(2) .
C26 C21 P1 115.69(19) .
C22 C21 P1 110.92(18) .
C26 C21 H21 107.0 .
C22 C21 H21 107.0 .
P1 C21 H21 107.0 .
C23 C22 C21 111.3(2) .
C23 C22 H22A 109.4 .
C21 C22 H22A 109.4 .
C23 C22 H22B 109.4 .
C21 C22 H22B 109.4 .
H22A C22 H22B 108.0 .
C24 C23 C22 111.9(3) .
C24 C23 H23A 109.2 .
C22 C23 H23A 109.2 .
C24 C23 H23B 109.2 .
C22 C23 H23B 109.2 .
H23A C23 H23B 107.9 .
C25 C24 C23 110.2(3) .
C25 C24 H24A 109.6 .
C23 C24 H24A 109.6 .
C25 C24 H24B 109.6 .
C23 C24 H24B 109.6 .
H24A C24 H24B 108.1 .
C24 C25 C26 110.7(3) .
C24 C25 H25A 109.5 .
C26 C25 H25A 109.5 .
C24 C25 H25B 109.5 .
C26 C25 H25B 109.5 .
H25A C25 H25B 108.1 .
C25 C26 C21 111.6(3) .
C25 C26 H26A 109.3 .
C21 C26 H26A 109.3 .
C25 C26 H26B 109.3 .
C21 C26 H26B 109.3 .
H26A C26 H26B 108.0 .
C36 C31 C32 109.3(2) .
C36 C31 P1 119.17(19) .
C32 C31 P1 113.72(19) .
C36 C31 H31 104.3 .
C32 C31 H31 104.3 .
P1 C31 H31 104.3 .
C33 C32 C31 111.6(2) .
C33 C32 H32A 109.3 .
C31 C32 H32A 109.3 .
C33 C32 H32B 109.3 .
C31 C32 H32B 109.3 .
H32A C32 H32B 108.0 .
C34 C33 C32 111.1(3) .
C34 C33 H33A 109.4 .
C32 C33 H33A 109.4 .
C34 C33 H33B 109.4 .
C32 C33 H33B 109.4 .
H33A C33 H33B 108.0 .
C33 C34 C35 111.6(3) .
C33 C34 H34A 109.3 .
C35 C34 H34A 109.3 .
C33 C34 H34B 109.3 .
C35 C34 H34B 109.3 .
H34A C34 H34B 108.0 .
C34 C35 C36 113.0(3) .
C34 C35 H35A 109.0 .
C36 C35 H35A 109.0 .
C34 C35 H35B 109.0 .
C36 C35 H35B 109.0 .
H35A C35 H35B 107.8 .
C31 C36 C35 109.8(2) .
C31 C36 H36A 109.7 .
C35 C36 H36A 109.7 .
C31 C36 H36B 109.7 .
C35 C36 H36B 109.7 .
H36A C36 H36B 108.2 .
C42 C41 C46 109.9(2) .
C42 C41 P1 117.02(19) .
C46 C41 P1 113.78(18) .
C42 C41 H41 104.9 .
C46 C41 H41 104.9 .
P1 C41 H41 104.9 .
C41 C42 C43 110.4(3) .
C41 C42 H42A 109.6 .
C43 C42 H42A 109.6 .
C41 C42 H42B 109.6 .
C43 C42 H42B 109.6 .
H42A C42 H42B 108.1 .
C44 C43 C42 111.7(3) .
C44 C43 H43A 109.3 .
C42 C43 H43A 109.3 .
C44 C43 H43B 109.3 .
C42 C43 H43B 109.3 .
H43A C43 H43B 107.9 .
C45 C44 C43 111.6(3) .
C45 C44 H44A 109.3 .
C43 C44 H44A 109.3 .
C45 C44 H44B 109.3 .
C43 C44 H44B 109.3 .
H44A C44 H44B 108.0 .
C44 C45 C46 111.9(3) .
C44 C45 H45A 109.2 .
C46 C45 H45A 109.2 .
C44 C45 H45B 109.2 .
C46 C45 H45B 109.2 .
H45A C45 H45B 107.9 .
C45 C46 C41 110.4(2) .
C45 C46 H46A 109.6 .
C41 C46 H46A 109.6 .
C45 C46 H46B 109.6 .
C41 C46 H46B 109.6 .
H46A C46 H46B 108.1 .

loop_
_geom_bond_atom_site_label_1
_geom_bond_atom_site_label_2
_geom_bond_distance
_geom_bond_site_symmetry_2
Ni1 O1 1.9276(17) .
Ni1 C6 1.945(3) .
Ni1 C2 2.033(2) .
Ni1 P1 2.2219(7) .
Ni1 C1 2.406(2) .
P1 C31 1.861(3) .
P1 C41 1.862(3) .
P1 C21 1.869(3) .
O1 C1 1.286(3) 3_657
C1 O1 1.286(3) 3_657
C1 C2 1.421(4) .
C1 C7 1.496(3) .
C2 C3 1.519(3) .
C2 H2 0.9800 .
C3 C4 1.532(4) .
C3 C5 1.534(4) .
C3 H3 0.9800 .
C4 H4A 0.9600 .
C4 H4B 0.9600 .
C4 H4C 0.9600 .
C5 C8 1.523(4) .
C5 C6 1.540(4) .
C5 H5 0.9800 .
C6 H6A 0.9700 .
C6 H6B 0.9700 .
C7 C12 1.396(4) .
C7 C8 1.408(3) .
C8 C9 1.387(4) .
C9 C10 1.385(4) .
C9 H9 0.9300 .
C10 C11 1.377(4) .
C10 H10 0.9300 .
C11 C12 1.388(4) .
C11 H11 0.9300 .
C12 H12 0.9300 .
C21 C26 1.533(4) .
C21 C22 1.539(4) .
C21 H21 0.9800 .
C22 C23 1.528(4) .
C22 H22A 0.9700 .
C22 H22B 0.9700 .
C23 C24 1.526(5) .
C23 H23A 0.9700 .
C23 H23B 0.9700 .
C24 C25 1.515(5) .
C24 H24A 0.9700 .
C24 H24B 0.9700 .
C25 C26 1.523(4) .
C25 H25A 0.9700 .
C25 H25B 0.9700 .
C26 H26A 0.9700 .
C26 H26B 0.9700 .
C31 C36 1.537(4) .
C31 C32 1.543(4) .
C31 H31 0.9800 .
C32 C33 1.527(4) .
C32 H32A 0.9700 .
C32 H32B 0.9700 .
C33 C34 1.507(5) .
C33 H33A 0.9700 .
C33 H33B 0.9700 .
C34 C35 1.518(5) .
C34 H34A 0.9700 .
C34 H34B 0.9700 .
C35 C36 1.541(4) .
C35 H35A 0.9700 .
C35 H35B 0.9700 .
C36 H36A 0.9700 .
C36 H36B 0.9700 .
C41 C42 1.531(4) .
C41 C46 1.542(4) .
C41 H41 0.9800 .
C42 C43 1.533(4) .
C42 H42A 0.9700 .
C42 H42B 0.9700 .
C43 C44 1.530(5) .
C43 H43A 0.9700 .
C43 H43B 0.9700 .
C44 C45 1.505(5) .
C44 H44A 0.9700 .
C44 H44B 0.9700 .
C45 C46 1.529(4) .
C45 H45A 0.9700 .
C45 H45B 0.9700 .
C46 H46A 0.9700 .
C46 H46B 0.9700 .

loop_
_geom_torsion_atom_site_label_1
_geom_torsion_atom_site_label_2
_geom_torsion_atom_site_label_3
_geom_torsion_atom_site_label_4
_geom_torsion
_geom_torsion_site_symmetry_1
_geom_torsion_site_symmetry_4
O1 Ni1 P1 C31 5.46(11) . .
C6 Ni1 P1 C31 167.39(12) . .
C2 Ni1 P1 C31 -117.8(4) . .
C1 Ni1 P1 C31 -96.47(12) . .
O1 Ni1 P1 C41 -121.82(10) . .
C6 Ni1 P1 C41 40.11(12) . .
C2 Ni1 P1 C41 114.9(4) . .
C1 Ni1 P1 C41 136.25(12) . .
O1 Ni1 P1 C21 121.20(11) . .
C6 Ni1 P1 C21 -76.87(13) . .
C2 Ni1 P1 C21 -2.1(4) . .
C1 Ni1 P1 C21 19.28(13) . .
C6 Ni1 O1 C1 162.1(3) . 3_657
C2 Ni1 O1 C1 91.6(2) . 3_657
P1 Ni1 O1 C1 -79.8(2) . 3_657
C1 Ni1 O1 C1 55.9(3) . 3_657
O1 Ni1 C1 O1 -37.1(2) . 3_657
C6 Ni1 C1 O1 162.63(19) . 3_657
C2 Ni1 C1 O1 -119.2(3) . 3_657
P1 Ni1 C1 O1 67.1(2) . 3_657
O1 Ni1 C1 C2 82.12(16) . .
C6 Ni1 C1 C2 -78.13(17) . .
P1 Ni1 C1 C2 -173.72(13) . .
O1 Ni1 C1 C7 -162.75(16) . .
C6 Ni1 C1 C7 36.99(18) . .
C2 Ni1 C1 C7 115.1(2) . .
P1 Ni1 C1 C7 -58.59(19) . .
O1 C1 C2 C3 -157.4(2) 3_657 .
C7 C1 C2 C3 19.2(3) . .
Ni1 C1 C2 C3 109.2(2) . .
O1 C1 C2 Ni1 93.3(2) 3_657 .
C7 C1 C2 Ni1 -90.0(2) . .
O1 Ni1 C2 C1 -97.94(15) . .
C6 Ni1 C2 C1 101.45(16) . .
P1 Ni1 C2 C1 26.1(5) . .
O1 Ni1 C2 C3 144.82(18) . .
C6 Ni1 C2 C3 -15.79(19) . .
P1 Ni1 C2 C3 -91.1(4) . .
C1 Ni1 C2 C3 -117.2(3) . .
C1 C2 C3 C4 -177.8(2) . .
Ni1 C2 C3 C4 -82.2(2) . .
C1 C2 C3 C5 -54.0(3) . .
Ni1 C2 C3 C5 41.6(2) . .
C2 C3 C5 C8 64.6(3) . .
C4 C3 C5 C8 -174.4(2) . .
C2 C3 C5 C6 -53.7(3) . .
C4 C3 C5 C6 67.3(3) . .
C8 C5 C6 Ni1 -76.1(2) . .
C3 C5 C6 Ni1 42.0(2) . .
O1 Ni1 C6 C5 -85.3(3) . .
C2 Ni1 C6 C5 -14.52(19) . .
P1 Ni1 C6 C5 155.60(18) . .
C1 Ni1 C6 C5 20.8(2) . .
O1 C1 C7 C12 7.0(4) 3_657 .
C2 C1 C7 C12 -170.0(2) . .
Ni1 C1 C7 C12 129.1(2) . .
O1 C1 C7 C8 -176.5(2) 3_657 .
C2 C1 C7 C8 6.5(4) . .
Ni1 C1 C7 C8 -54.3(3) . .
C12 C7 C8 C9 0.4(4) . .
C1 C7 C8 C9 -176.2(2) . .
C12 C7 C8 C5 -176.4(2) . .
C1 C7 C8 C5 7.0(3) . .
C3 C5 C8 C9 139.3(3) . .
C6 C5 C8 C9 -104.2(3) . .
C3 C5 C8 C7 -44.1(3) . .
C6 C5 C8 C7 72.4(3) . .
C7 C8 C9 C10 0.1(4) . .
C5 C8 C9 C10 176.7(3) . .
C8 C9 C10 C11 -0.3(5) . .
C9 C10 C11 C12 -0.1(5) . .
C10 C11 C12 C7 0.6(5) . .
C8 C7 C12 C11 -0.7(4) . .
C1 C7 C12 C11 175.8(3) . .
C31 P1 C21 C26 -169.8(2) . .
C41 P1 C21 C26 -54.9(2) . .
Ni1 P1 C21 C26 69.3(2) . .
C31 P1 C21 C22 65.6(2) . .
C41 P1 C21 C22 -179.48(19) . .
Ni1 P1 C21 C22 -55.3(2) . .
C26 C21 C22 C23 55.5(3) . .
P1 C21 C22 C23 -176.1(2) . .
C21 C22 C23 C24 -55.8(4) . .
C22 C23 C24 C25 55.7(4) . .
C23 C24 C25 C26 -56.8(4) . .
C24 C25 C26 C21 59.0(4) . .
C22 C21 C26 C25 -57.4(3) . .
P1 C21 C26 C25 176.9(2) . .
C41 P1 C31 C36 -71.4(2) . .
C21 P1 C31 C36 37.9(2) . .
Ni1 P1 C31 C36 158.86(19) . .
C41 P1 C31 C32 59.8(2) . .
C21 P1 C31 C32 169.11(18) . .
Ni1 P1 C31 C32 -69.94(19) . .
C36 C31 C32 C33 -58.3(3) . .
P1 C31 C32 C33 165.8(2) . .
C31 C32 C33 C34 57.0(3) . .
C32 C33 C34 C35 -53.8(4) . .
C33 C34 C35 C36 53.9(4) . .
C32 C31 C36 C35 56.3(3) . .
P1 C31 C36 C35 -170.6(2) . .
C34 C35 C36 C31 -55.3(4) . .
C31 P1 C41 C42 54.3(2) . .
C21 P1 C41 C42 -55.4(2) . .
Ni1 P1 C41 C42 -177.58(19) . .
C31 P1 C41 C46 -75.7(2) . .
C21 P1 C41 C46 174.6(2) . .
Ni1 P1 C41 C46 52.4(2) . .
C46 C41 C42 C43 -57.6(3) . .
P1 C41 C42 C43 170.6(2) . .
C41 C42 C43 C44 55.9(4) . .
C42 C43 C44 C45 -54.1(5) . .
C43 C44 C45 C46 54.4(4) . .
C44 C45 C46 C41 -56.5(4) . .
C42 C41 C46 C45 57.8(3) . .
P1 C41 C46 C45 -168.8(2) . .
